data_1507771
loop_
_publ_author_name
'Stephens, P W'
'Kaduk, J A'
'Blanton, T N'
'Whitcomb, D R'
'Misture, S T'
'Rajeswraran, M'

_publ_section_title
;
 Structure determination of the silver carboxylate dimer [Ag(O2C20H39)]2,
 silver arachidate, using powder X-ray diffraction methods
;
_journal_name_full
;
Powder Diffraction
;
_journal_page_first 99
_journal_page_last 103
_journal_paper_doi 10.1017/S0885715612000309
_journal_volume 27
_journal_year 2012
_chemical_formula_sum 'C20 H39 Ag O2'
_space_group_IT_number 2
_symmetry_cell_setting triclinic
_symmetry_space_group_name_Hall '-P 1'
_symmetry_space_group_name_H-M 'P -1'
_cell_angle_alpha 89.473(15)
_cell_angle_beta 87.617(5)
_cell_angle_gamma 76.329(5)
_cell_formula_units_Z 2
_cell_length_a 4.1519(10)
_cell_length_b 4.7055(10)
_cell_length_c 53.555(4)
_cell_measurement_temperature 293(2)
_cell_volume 1015.8(3)
_diffrn_ambient_temperature 293(2)
_cod_data_source_file AgAra.cif
_cod_data_source_block AgAra
_cod_database_code 1507771

loop_
_symmetry_equiv_pos_as_xyz
x,y,z
-x,-y,-z

loop_
_atom_site_label
_atom_site_fract_x
_atom_site_fract_y
_atom_site_fract_z
_atom_site_U_iso_or_equiv
Ag1 0.2423 -0.1745 0.0137 0.0475
O1 -0.3505 0.3925 0.0237 0.0475
O2 0.0050 0.0693 0.0471 0.0475
C1 -0.2269 0.2974 0.0447 0.0475
C2 -0.3653 0.4753 0.0677 0.0475
C3 -0.4197 0.2953 0.0907 0.0475
C4 -0.5695 0.4896 0.1129 0.0475
C5 -0.6396 0.3200 0.1361 0.0475
C6 -0.7842 0.5157 0.1583 0.0475
C7 -0.8628 0.3488 0.1814 0.0475
C8 -1.0108 0.5469 0.2035 0.0475
C9 -1.0872 0.3823 0.2268 0.0475
C10 -1.2230 0.5814 0.2490 0.0475
C11 -1.2941 0.4177 0.2725 0.0475
C12 -1.4237 0.6167 0.2949 0.0475
C13 -1.4940 0.4524 0.3183 0.0475
C14 -1.6226 0.6505 0.3408 0.0475
C15 -1.6951 0.4850 0.3641 0.0475
C16 -1.8280 0.6825 0.3864 0.0475
C17 -1.9024 0.5171 0.4097 0.0475
C18 -2.0506 0.7165 0.4316 0.0475
C19 -2.1168 0.5528 0.4552 0.0475
C20 -2.2631 0.7562 0.4769 0.0475
H2a -0.1890 0.6097 0.0717 0.0475
H2b -0.5969 0.6303 0.0631 0.0475
H3a -0.5849 0.1537 0.0861 0.0475
H3b -0.1824 0.1493 0.0956 0.0475
H4a -0.4027 0.6304 0.1176 0.0475
H4b -0.8021 0.6402 0.1075 0.0475
H5a -0.4087 0.1659 0.1414 0.0475
H5b -0.8110 0.1834 0.1315 0.0475
H6a -1.0124 0.6722 0.1528 0.0475
H6b -0.6108 0.6497 0.1631 0.0475
H7a -0.6346 0.1937 0.1871 0.0475
H7b -1.0347 0.2135 0.1766 0.0475
H8a -1.2395 0.7015 0.1978 0.0475
H8b -0.8388 0.6829 0.2081 0.0475
H9a -0.8594 0.2238 0.2321 0.0475
H9b -1.2646 0.2506 0.2224 0.0475
H10a -1.4520 0.7390 0.2438 0.0475
H10b -1.0457 0.7141 0.2531 0.0475
H11a -1.0656 0.2582 0.2776 0.0475
H11b -1.4739 0.2870 0.2685 0.0475
H12a -1.6524 0.7763 0.2899 0.0475
H12b -1.2437 0.7471 0.2989 0.0475
H13a -1.2655 0.2924 0.3233 0.0475
H13b -1.6743 0.3223 0.3144 0.0475
H14a -1.8505 0.8114 0.3358 0.0475
H14b -1.4417 0.7794 0.3449 0.0475
H15a -1.4670 0.3252 0.3692 0.0475
H15b -1.8743 0.3547 0.3599 0.0475
H16a -2.0559 0.8420 0.3813 0.0475
H16b -1.6494 0.8131 0.3908 0.0475
H17a -1.6726 0.3643 0.4154 0.0475
H17b -2.0731 0.3795 0.4052 0.0475
H18a -2.2841 0.8654 0.4261 0.0475
H18b -1.8834 0.8586 0.4358 0.0475
H19a -1.8835 0.4040 0.4608 0.0475
H19b -2.2848 0.4114 0.4512 0.0475
H20a -2.5008 0.9021 0.4722 0.0475
H20b -2.0965 0.8953 0.4817 0.0475
H20c -2.3079 0.6347 0.4938 0.0475
